data_7158377
loop_
_publ_author_name
'Fuller, Rebecca O.'
'Taylor, Madeleine R.'
'Duggin, Margot'
'Bissember, Alex C.'
'Canty, Allan J.'
'Judd, Martyna M.'
'Cox, Nicholas'
'Moggach, Stephen A.'
'Turner, Gemma F.'

_publ_section_title
;
 Enhanced synthesis of oxo-verdazyl radicals bearing sterically-and
 electronically-diverse C3-substituents.
;
_journal_issue 46
_journal_name_full 'Organic &amp; biomolecular chemistry'
_journal_page_first 10120
_journal_page_last 10138
_journal_paper_doi 10.1039/d1ob01946e
_journal_volume 19
_journal_year 2021
_chemical_formula_moiety 'C19 H22 N4 O'
_chemical_formula_sum 'C19 H22 N4 O'
_chemical_formula_weight 322.40
_space_group_crystal_system triclinic
_space_group_IT_number 2
_space_group_name_Hall '-P 1'
_space_group_name_H-M_alt 'P -1'
_atom_sites_solution_hydrogens geom
_atom_sites_solution_primary dual
_audit_creation_date 2021-09-17
_audit_creation_method
;
Olex2 1.3
(compiled 2020.11.12 svn.r5f609507 for OlexSys, GUI svn.r6272)
;
_audit_update_record
;
2021-09-30 deposited with the CCDC.	2021-11-01 downloaded from the CCDC.
;
_cell_angle_alpha 102.5530(10)
_cell_angle_beta 92.8410(10)
_cell_angle_gamma 111.3200(10)
_cell_formula_units_Z 2
_cell_length_a 7.58380(10)
_cell_length_b 9.81170(10)
_cell_length_c 12.89680(10)
_cell_measurement_reflns_used 23822
_cell_measurement_temperature 101(1)
_cell_measurement_theta_max 75.3330
_cell_measurement_theta_min 3.5340
_cell_volume 863.837(18)
_computing_cell_refinement 'CrysAlisPro 1.171.41.103a (Rigaku OD, 2021)'
_computing_data_collection 'CrysAlisPro 1.171.41.103a (Rigaku OD, 2021)'
_computing_data_reduction 'CrysAlisPro 1.171.41.103a (Rigaku OD, 2021)'
_computing_molecular_graphics 'Olex2 1.3 (Dolomanov et al., 2009)'
_computing_publication_material 'Olex2 1.3 (Dolomanov et al., 2009)'
_computing_structure_refinement 'XL  (Sheldrick, 2008)'
_computing_structure_solution 'XT  (Sheldrick, 2015)'
_diffrn_ambient_environment N~2~
_diffrn_ambient_temperature 101(1)
_diffrn_detector 'Hybrid Pixel Array Detector'
_diffrn_detector_area_resol_mean 10.0000
_diffrn_detector_type HyPix
_diffrn_measured_fraction_theta_full 0.999
_diffrn_measured_fraction_theta_max 0.965
_diffrn_measurement_details
;
List of Runs (angles in degrees, time in seconds):

  # Type    Start    End  Width  t~exp~   \w     \q     \k     \f   Frames
#--------------------------------------------------------------------------
  1  \w     24.00 119.00   0.50    0.05    --   46.07  77.00 150.00  190
  2  \w     24.00 119.00   0.50    0.05    --   46.07  77.00  90.00  190
  3  \w     29.00 119.00   0.50    0.05    --   46.07  64.00  79.00  180
  4  \w     24.00 119.00   0.50    0.05    --   46.07  77.00  60.00  190
  5  \w     28.00 122.00   0.50    0.05    --   50.00  76.00-119.87  188
  6  \w     24.00 119.00   0.50    0.05    --   46.07  77.00-180.00  190
  7  \w     34.00 119.00   0.50    0.05    --   46.07  38.00-180.00  170
  8  \w     34.00 122.00   0.50    0.05    --   46.07  19.00-180.00  176
  9  \w     87.00 177.00   0.50    0.25    --  103.87  64.00  79.00  180
 10  \w     31.00 126.00   0.50    0.05    --   54.00  77.00 158.43  190
 11  \w     35.00 131.00   0.50    0.05    --   58.00  77.00  71.98  192
 12  \w     63.00 152.00   0.50    0.25    --   86.00  77.00  55.40  178
 13  \w     32.00 126.00   0.50    0.05    --   54.00  76.00 -34.48  188
 14  \w     74.00 100.00   0.50    0.05    --   66.00  77.00-104.74   52
 15  \w     44.00  70.00   0.50    0.05    --   66.00  77.00-104.74   52
 16  \w     40.00  66.00   0.50    0.05    --   62.00  77.00 -72.89   52
 17  \w     32.00 126.00   0.50    0.05    --   54.00  75.00 -80.86  188
 18  \w     41.00 128.00   0.50    0.05    --   62.00  73.00-114.66  174
 19  \w     32.00 126.00   0.50    0.05    --   54.00  76.00  16.09  188
 20  \w     42.00  68.00   0.50    0.05    --   62.00  75.00  25.41   52
 21  \w     43.00  68.00   0.50    0.05    --   62.00  76.00  90.21   50
 22  \w     14.00  43.00   0.50    0.05    --   42.00  88.00-117.61   58
 23  \w      5.00  43.00   0.50    0.05    --   34.00  90.00 -74.57   76
 24  \w    -16.00  22.00   0.50    0.05    --   18.00 100.00 -88.79   76
 25  \w    -21.00  14.00   0.50    0.05    --   14.00 102.00 -27.09   70
 26  \w     31.00  76.00   0.50    0.25    --  103.87 -64.00 -56.00   90
 27  \w     36.00  71.00   0.50    0.25    --  103.87 -61.00   0.00   70
 28  \w    -25.00  61.00   0.50    0.05    --   46.07 -57.00  90.00  172
 29  \w    -25.00  64.00   0.50    0.05    --   46.07 -64.00 -56.00  178
 30  \w     31.00  69.00   0.50    0.25    --  103.87 -61.00 -90.00   76
 31  \w     32.00  60.00   0.50    0.25    --  103.87 -94.00-120.00   56
 32  \w     73.00 111.00   0.50    0.25    --  103.87-125.00-150.00   76
 33  \w     38.00  67.00   0.50    0.25    --  103.87-125.00 -30.00   58
 34  \w     72.00 112.00   0.50    0.25    --  103.87-125.00 -30.00   80
 35  \w     85.00 112.00   0.50    0.25    --  103.87-125.00   0.00   54
 36  \w     33.00  97.00   0.50    0.25    --  103.87 -94.00 120.00  128
 37  \w     52.00 112.00   0.50    0.25    --  103.87-125.00  90.00  120
 38  \w     75.00 105.00   0.50    0.25    --  103.87 -94.00 150.00   60
 39  \w     46.00  72.00   0.50    0.25    --  103.87 -94.00 150.00   52
 40  \w     64.00  93.00   0.50    0.25    --  103.87 -94.00-120.00   58
 41  \w     38.00  69.00   0.50    0.25    --  103.87 -94.00-150.00   62
 42  \w     72.00 104.00   0.50    0.25    --  103.87 -94.00-150.00   64
 43  \w   -108.00 -41.00   0.50    0.25    -- -103.87 125.00  60.00  134
 44  \w   -107.00 -79.00   0.50    0.25    -- -103.87 125.00  30.00   56
 45  \w    -76.00 -50.00   0.50    0.25    -- -103.87 125.00  30.00   52
 46  \w    -87.00 -34.00   0.50    0.25    -- -103.87 125.00 -60.00  106
 47  \w    -64.00 -33.00   0.50    0.25    -- -103.87  61.00 -60.00   62
 48  \w    -70.00 -32.00   0.50    0.25    -- -103.87  61.00-150.00   76
 49  \w    -63.00  27.00   0.50    0.05    --  -46.07  64.00  79.00  180
 50  \w    -76.00 -31.00   0.50    0.25    -- -103.87  64.00  79.00   90
 51  \w   -174.00-143.00   0.50    0.25    -- -103.87 -45.00  30.00   62
 52  \w   -166.00 -80.00   0.50    0.25    -- -103.87 -79.00  11.04  172
 53  \w   -176.00 -80.00   0.50    0.25    -- -103.87 -79.00-100.74  192
 54  \w   -175.00-121.00   0.50    0.25    -- -103.87 -77.00-140.45  108
 55  \w   -113.00 -83.00   0.50    0.25    -- -103.87 -77.00-140.45   60
 56  \w   -126.00 -76.00   0.50    0.25    --  -98.00 -77.00 -81.99  100
 57  \w   -159.00-132.00   0.50    0.25    --  -98.00 -77.00 -81.99   54
 58  \w   -161.00-117.00   0.50    0.25    --  -94.00 -76.00  24.21   88
 59  \w   -100.00 -71.00   0.50    0.25    --  -94.00 -76.00  24.21   58
 60  \w   -166.00 -71.00   0.50    0.25    --  -94.00 -76.00 -13.58  190
 61  \w   -174.00-131.00   0.50    0.25    -- -103.87 -77.00 120.00   86
 62  \w   -118.00 -81.00   0.50    0.25    -- -103.87 -77.00 120.00   74
 63  \w    -77.00 -51.00   0.50    0.05    --  -74.00 -76.00 149.33   52
 64  \w    -91.00 -64.00   0.50    0.25    --  -86.00 -75.00 138.32   54
 65  \w    -83.00 -52.00   0.50    0.05    --  -74.00 -75.00 103.98   62
 66  \w    -86.00 -51.00   0.50    0.05    --  -74.00 -76.00  18.54   70
 67  \w   -145.00-119.00   0.50    0.05    --  -74.00 -75.00 103.98   52
 68  \w   -138.00 -97.00   0.50    0.05    --  -74.00 -76.00  18.54   82
 69  \w    -82.00 -52.00   0.50    0.05    --  -74.00 -75.00  67.85   60
 70  \w   -115.00 -68.00   0.50    0.25    --  -90.00 -74.00 -75.26   94
 71  \w    -79.00 -54.00   0.50    0.05    --  -74.00 -74.00 -99.20   50
 72  \w   -155.00 -65.00   0.50    0.25    --  -86.00 -74.00-115.29  180
 73  \w   -153.00 -84.00   0.50    0.25    -- -103.87 -75.00-164.92  138
 74  \w    -91.00 -65.00   0.50    0.25    --  -86.00 -75.00-144.03   52
 75  \w    -78.00 -53.00   0.50    0.05    --  -74.00 -73.00 -68.75   50
 76  \w    -93.00 -65.00   0.50    0.25    --  -86.00 -73.00  27.28   56
 77  \w    -86.00 -61.00   0.50    0.25    --  -82.00 -72.00  83.92   50
 78  \w    -95.00 -67.00   0.50    0.25    --  -86.00 -72.00  64.45   56
 79  \w   -158.00-108.00   0.50    0.25    --  -86.00 -72.00  64.45  100
 80  \w   -150.00 -99.00   0.50    0.25    --  -82.00 -72.00 149.50  102
 81  \w    -93.00 -61.00   0.50    0.25    --  -82.00 -72.00 149.50   64
 82  \w    -82.00 -57.00   0.50    0.25    --  -78.00 -72.00 173.40   50
 83  \w   -142.00-115.00   0.50    0.25    --  -78.00 -72.00 173.40   54
 84  \w   -135.00 -42.00   0.50    0.05    --  -62.00 -70.00 168.16  186
 85  \w   -100.00 -66.00   0.50    0.25    --  -86.00 -71.00 114.06   68
 86  \w   -148.00 -85.00   0.50    0.25    -- -103.87 -68.00 152.03  126
 87  \w    -80.00 -54.00   0.50    0.05    --  -74.00 -69.00 -36.93   52
 88  \w    -79.00 -51.00   0.50    0.05    --  -70.00 -68.00 -57.76   56
 89  \w   -122.00 -80.00   0.50    0.25    --  -98.00 -70.00-146.75   84
 90  \w   -153.00-127.00   0.50    0.25    --  -98.00 -70.00-146.75   52
 91  \w    -94.00 -64.00   0.50    0.25    --  -82.00 -65.00 -66.81   60
 92  \w   -119.00 -29.00   0.50    0.05    --  -46.07 -64.00 -56.00  180
 93  \w   -109.00 -68.00   0.50    0.25    --  -86.00 -64.00 -11.71   82
 94  \w   -176.00 -86.00   0.50    0.25    -- -103.87 -64.00 -56.00  180
 95  \w   -139.00-114.00   0.50    0.25    --  -94.00 -65.00  73.31   50
 96  \w   -110.00 -76.00   0.50    0.25    --  -94.00 -65.00  73.31   68
 97  \w   -125.00 -76.00   0.50    0.25    --  -94.00 -64.00 178.84   98
 98  \w    -83.00 -57.00   0.50    0.05    --  -74.00 -66.00 115.42   52
 99  \w   -123.00 -87.00   0.50    0.25    -- -103.87 -62.00 118.44   72
100  \w    -90.00 -64.00   0.50    0.25    --  -78.00 -60.00 177.29   52
101  \w   -175.00-127.00   0.50    0.25    -- -103.87 -61.00  60.00   96
102  \w   -139.00 -93.00   0.50    0.25    -- -103.87 -45.00  30.00   92
103  \w   -110.00 -77.00   0.50    0.25    --  -94.00 -63.00 -71.29   66
104  \w   -117.00 -78.00   0.50    0.25    --  -94.00 -59.00 -65.78   78
105  \w   -152.00-120.00   0.50    0.25    --  -94.00 -59.00 -65.78   64
106  \w   -109.00 -69.00   0.50    0.25    --  -86.00 -62.00-150.27   80
;
_diffrn_measurement_device 'four-circle diffractometer'
_diffrn_measurement_device_type 'XtaLAB Synergy, Single source at home/near, HyPix'
_diffrn_measurement_method '\w scans'
_diffrn_orient_matrix_type 'CrysAlisPro convention (1999,Acta A55,543-557)'
_diffrn_orient_matrix_UB_11 0.0291024000
_diffrn_orient_matrix_UB_12 -0.1182493000
_diffrn_orient_matrix_UB_13 -0.0902121000
_diffrn_orient_matrix_UB_21 0.1824438000
_diffrn_orient_matrix_UB_22 0.1229300000
_diffrn_orient_matrix_UB_23 -0.0186972000
_diffrn_orient_matrix_UB_31 0.1199523000
_diffrn_orient_matrix_UB_32 -0.0354389000
_diffrn_orient_matrix_UB_33 0.0824269000
_diffrn_radiation_monochromator mirror
_diffrn_radiation_probe x-ray
_diffrn_radiation_type 'Cu K\a'
_diffrn_radiation_wavelength 1.54184
_diffrn_reflns_av_R_equivalents 0.0260
_diffrn_reflns_av_unetI/netI 0.0115
_diffrn_reflns_Laue_measured_fraction_full 0.999
_diffrn_reflns_Laue_measured_fraction_max 0.965
_diffrn_reflns_limit_h_max 9
_diffrn_reflns_limit_h_min -9
_diffrn_reflns_limit_k_max 12
_diffrn_reflns_limit_k_min -12
_diffrn_reflns_limit_l_max 16
_diffrn_reflns_limit_l_min -16
_diffrn_reflns_number 31912
_diffrn_reflns_point_group_measured_fraction_full 0.999
_diffrn_reflns_point_group_measured_fraction_max 0.965
_diffrn_reflns_theta_full 67.684
_diffrn_reflns_theta_max 75.872
_diffrn_reflns_theta_min 3.547
_diffrn_source 'micro-focus sealed X-ray tube'
_diffrn_source_type 'PhotonJet (Cu) X-ray Source'
_exptl_absorpt_coefficient_mu 0.629
_exptl_absorpt_correction_T_max 1.00000
_exptl_absorpt_correction_T_min 0.86829
_exptl_absorpt_correction_type multi-scan
_exptl_absorpt_process_details
;
CrysAlisPro 1.171.41.103a (Rigaku Oxford Diffraction, 2021)
Empirical absorption correction using spherical harmonics,
implemented in SCALE3 ABSPACK scaling algorithm.
;
_exptl_crystal_colour 'clear light colourless'
_exptl_crystal_density_diffrn 1.240
_exptl_crystal_description block
_exptl_crystal_F_000 344
_exptl_crystal_size_max 0.198
_exptl_crystal_size_mid 0.159
_exptl_crystal_size_min 0.108
_refine_diff_density_max 0.184
_refine_diff_density_min -0.231
_refine_diff_density_rms 0.042
_refine_ls_extinction_method none
_refine_ls_goodness_of_fit_ref 1.070
_refine_ls_hydrogen_treatment constr
_refine_ls_matrix_type full
_refine_ls_number_parameters 221
_refine_ls_number_reflns 3484
_refine_ls_number_restraints 0
_refine_ls_restrained_S_all 1.070
_refine_ls_R_factor_all 0.0342
_refine_ls_R_factor_gt 0.0333
_refine_ls_shift/su_max 0.000
_refine_ls_shift/su_mean 0.000
_refine_ls_structure_factor_coef Fsqd
_refine_ls_weighting_details 'w=1/[\s^2^(Fo^2^)+(0.0496P)^2^+0.1892P] where P=(Fo^2^+2Fc^2^)/3'
_refine_ls_weighting_scheme calc
_refine_ls_wR_factor_gt 0.0911
_refine_ls_wR_factor_ref 0.0918
_reflns_Friedel_coverage 0.000
_reflns_number_gt 3352
_reflns_number_total 3484
_reflns_threshold_expression 'I > 2\s(I)'
_cod_data_source_file d1ob01946e2.cif
_cod_data_source_block 7b
_cod_depositor_comments 'Adding full bibliography for 7158376--7158384.cif.'
_cod_original_cell_volume 863.837(17)
_cod_database_code 7158377
_shelx_shelxl_version_number 2018/3
_chemical_oxdiff_formula 'C19 H24 O N4'
_chemical_oxdiff_usercomment 'Rebecca Fuller - Tasmania'
_shelx_space_group_comment
;
The symmetry employed for this shelxl refinement is uniquely defined
by the following loop, which should always be used as a source of
symmetry information in preference to the above space-group names.
They are only intended as comments.
;
_reflns_odcompleteness_completeness 99.97
_reflns_odcompleteness_iscentric 1
_reflns_odcompleteness_theta 66.97
_olex2_refinement_description
;
1. Fixed Uiso
 At 1.2 times of:
  All C(H) groups
 At 1.5 times of:
  All C(H,H,H) groups
2.a Aromatic/amide H refined with riding coordinates:
 C006(H006), C009(H009), C00A(H00A), C00B(H00B), C00F(H00F), C00G(H00G),
 C00J(H00K), C00K(H00L), C00M(H00P), C00O(H00T)
2.b Idealised Me refined as rotating group:
 C00H(H00C,H00D,H00E), C00I(H00H,H00I,H00J), C00L(H00M,H00N,H00O), C00N(H00Q,
 H00R,H00S)
;
_olex2_submission_special_instructions 'No special instructions were received'
_oxdiff_exptl_absorpt_empirical_details
;
Empirical correction (ABSPACK) includes:
- Absorption correction using spherical harmonics
- Frame scaling
;
_oxdiff_exptl_absorpt_empirical_full_max 1.213
_oxdiff_exptl_absorpt_empirical_full_min 0.874

loop_
_space_group_symop_operation_xyz
'x, y, z'
'-x, -y, -z'

loop_
_atom_site_label
_atom_site_type_symbol
_atom_site_fract_x
_atom_site_fract_y
_atom_site_fract_z
_atom_site_U_iso_or_equiv
_atom_site_adp_type
_atom_site_occupancy
_atom_site_site_symmetry_order
_atom_site_calc_flag
_atom_site_refinement_flags_posn
_atom_site_refinement_flags_adp
_atom_site_refinement_flags_occupancy
_atom_site_disorder_assembly
_atom_site_disorder_group
O001 O 0.29494(9) 0.30936(7) 0.30198(5) 0.02501(16) Uani 1 1 d . . . . .
N002 N 0.52404(11) 0.36687(8) 0.19333(6) 0.02110(18) Uani 1 1 d . . . . .
N003 N 0.54884(11) 0.53899(9) 0.35628(6) 0.02239(18) Uani 1 1 d . . . . .
N004 N 0.63439(10) 0.48785(8) 0.15718(6) 0.01938(17) Uani 1 1 d . . . . .
N005 N 0.44080(11) 0.59746(9) 0.42080(6) 0.02250(18) Uani 1 1 d . . . . .
C006 C 0.68059(12) 0.46506(10) 0.06262(7) 0.01916(19) Uani 1 1 d . . . . .
H006 H 0.632664 0.366216 0.016016 0.023 Uiso 1 1 calc R U . . .
C007 C 0.80923(12) 0.59464(10) 0.02736(7) 0.01863(19) Uani 1 1 d . . . . .
C008 C 0.85967(12) 0.57453(10) -0.07662(7) 0.02008(19) Uani 1 1 d . . . . .
C009 C 0.52843(13) 0.72593(11) 0.48855(7) 0.0228(2) Uani 1 1 d . . . . .
H009 H 0.663120 0.775403 0.493542 0.027 Uiso 1 1 calc R U . . .
C00A C 0.88920(13) 0.73815(10) 0.09972(7) 0.02104(19) Uani 1 1 d . . . . .
H00A H 0.852298 0.752193 0.169335 0.025 Uiso 1 1 calc R U . . .
C00B C 1.02102(13) 0.85935(10) 0.07095(8) 0.0235(2) Uani 1 1 d . . . . .
H00B H 1.074131 0.955976 0.120460 0.028 Uiso 1 1 calc R U . . .
C00C C 0.44470(13) 0.39913(10) 0.28603(7) 0.02116(19) Uani 1 1 d . . . . .
C00D C 0.42205(13) 0.79693(11) 0.55837(7) 0.0225(2) Uani 1 1 d . . . . .
C00E C 0.51771(14) 0.94284(11) 0.62631(8) 0.0251(2) Uani 1 1 d . . . . .
C00F C 0.99390(13) 0.69837(11) -0.10364(8) 0.0233(2) Uani 1 1 d . . . . .
H00F H 1.030199 0.686016 -0.173450 0.028 Uiso 1 1 calc R U . . .
C00G C 1.07525(13) 0.83876(11) -0.03091(8) 0.0244(2) Uani 1 1 d . . . . .
H00G H 1.167954 0.920846 -0.050622 0.029 Uiso 1 1 calc R U . . .
C00H C 0.75720(13) 0.60639(11) 0.37655(8) 0.0259(2) Uani 1 1 d . . . . .
H00C H 0.802772 0.702550 0.356016 0.039 Uiso 1 1 calc R U . . .
H00D H 0.808685 0.537458 0.334235 0.039 Uiso 1 1 calc R U . . .
H00E H 0.800158 0.624439 0.453021 0.039 Uiso 1 1 calc R U . . .
C00I C 0.44827(13) 0.21304(10) 0.12598(8) 0.0238(2) Uani 1 1 d . . . . .
H00H H 0.357083 0.204694 0.066063 0.036 Uiso 1 1 calc R U . . .
H00I H 0.383316 0.142986 0.168509 0.036 Uiso 1 1 calc R U . . .
H00J H 0.553322 0.187726 0.097964 0.036 Uiso 1 1 calc R U . . .
C00J C 0.22609(14) 0.72053(11) 0.55864(8) 0.0259(2) Uani 1 1 d . . . . .
H00K H 0.161489 0.622397 0.512258 0.031 Uiso 1 1 calc R U . . .
C00K C 0.12479(15) 0.78550(13) 0.62532(8) 0.0303(2) Uani 1 1 d . . . . .
H00L H -0.007647 0.731810 0.625543 0.036 Uiso 1 1 calc R U . . .
C00L C 0.77250(14) 0.42432(10) -0.15891(7) 0.0242(2) Uani 1 1 d . . . . .
H00M H 0.809011 0.349308 -0.134276 0.036 Uiso 1 1 calc R U . . .
H00N H 0.818956 0.435196 -0.227403 0.036 Uiso 1 1 calc R U . . .
H00O H 0.632913 0.390915 -0.168476 0.036 Uiso 1 1 calc R U . . .
C00M C 0.41259(16) 1.00744(12) 0.69158(8) 0.0313(2) Uani 1 1 d . . . . .
H00P H 0.475031 1.106635 0.736819 0.038 Uiso 1 1 calc R U . . .
C00N C 0.72966(14) 1.02987(11) 0.63048(8) 0.0301(2) Uani 1 1 d . . . . .
H00Q H 0.801034 0.973988 0.654284 0.045 Uiso 1 1 calc R U . . .
H00R H 0.768383 1.129441 0.680956 0.045 Uiso 1 1 calc R U . . .
H00S H 0.756860 1.042564 0.558900 0.045 Uiso 1 1 calc R U . . .
C00O C 0.21893(16) 0.93000(13) 0.69186(8) 0.0333(2) Uani 1 1 d . . . . .
H00T H 0.150615 0.975801 0.737580 0.040 Uiso 1 1 calc R U . . .

loop_
_atom_site_aniso_label
_atom_site_aniso_U_11
_atom_site_aniso_U_22
_atom_site_aniso_U_33
_atom_site_aniso_U_23
_atom_site_aniso_U_13
_atom_site_aniso_U_12
O001 0.0194(3) 0.0268(3) 0.0274(3) 0.0112(3) 0.0041(3) 0.0048(3)
N002 0.0208(4) 0.0172(4) 0.0224(4) 0.0062(3) 0.0038(3) 0.0033(3)
N003 0.0185(4) 0.0257(4) 0.0202(4) 0.0044(3) 0.0033(3) 0.0061(3)
N004 0.0170(3) 0.0174(4) 0.0227(4) 0.0070(3) 0.0021(3) 0.0044(3)
N005 0.0225(4) 0.0277(4) 0.0191(4) 0.0082(3) 0.0046(3) 0.0101(3)
C006 0.0183(4) 0.0167(4) 0.0213(4) 0.0036(3) 0.0007(3) 0.0064(3)
C007 0.0168(4) 0.0183(4) 0.0221(4) 0.0062(3) 0.0015(3) 0.0077(3)
C008 0.0191(4) 0.0209(4) 0.0227(4) 0.0059(3) 0.0015(3) 0.0104(3)
C009 0.0219(4) 0.0261(5) 0.0203(4) 0.0087(4) 0.0027(3) 0.0075(4)
C00A 0.0214(4) 0.0197(4) 0.0219(4) 0.0051(3) 0.0023(3) 0.0079(3)
C00B 0.0217(4) 0.0175(4) 0.0295(5) 0.0055(4) 0.0007(4) 0.0061(3)
C00C 0.0191(4) 0.0233(4) 0.0223(4) 0.0091(4) 0.0017(3) 0.0078(4)
C00D 0.0250(5) 0.0268(5) 0.0186(4) 0.0097(4) 0.0031(3) 0.0107(4)
C00E 0.0282(5) 0.0271(5) 0.0215(4) 0.0085(4) 0.0010(4) 0.0113(4)
C00F 0.0226(4) 0.0274(5) 0.0258(5) 0.0116(4) 0.0071(4) 0.0132(4)
C00G 0.0204(4) 0.0222(4) 0.0334(5) 0.0131(4) 0.0059(4) 0.0079(4)
C00H 0.0190(4) 0.0307(5) 0.0233(5) 0.0036(4) 0.0008(3) 0.0063(4)
C00I 0.0229(4) 0.0170(4) 0.0287(5) 0.0061(4) 0.0035(4) 0.0044(3)
C00J 0.0255(5) 0.0297(5) 0.0223(5) 0.0090(4) 0.0034(4) 0.0090(4)
C00K 0.0262(5) 0.0424(6) 0.0255(5) 0.0124(4) 0.0071(4) 0.0142(4)
C00L 0.0277(5) 0.0238(5) 0.0220(4) 0.0039(4) 0.0033(4) 0.0119(4)
C00M 0.0370(6) 0.0310(5) 0.0264(5) 0.0038(4) 0.0014(4) 0.0160(4)
C00N 0.0284(5) 0.0262(5) 0.0311(5) 0.0041(4) -0.0004(4) 0.0077(4)
C00O 0.0371(6) 0.0439(6) 0.0261(5) 0.0086(4) 0.0084(4) 0.0235(5)

loop_
_atom_type_symbol
_atom_type_description
_atom_type_scat_dispersion_real
_atom_type_scat_dispersion_imag
_atom_type_scat_source
C C 0.0181 0.0091 'International Tables Vol C Tables 4.2.6.8 and 6.1.1.4'
H H 0.0000 0.0000 'International Tables Vol C Tables 4.2.6.8 and 6.1.1.4'
N N 0.0311 0.0180 'International Tables Vol C Tables 4.2.6.8 and 6.1.1.4'
O O 0.0492 0.0322 'International Tables Vol C Tables 4.2.6.8 and 6.1.1.4'

loop_
_exptl_crystal_face_index_h
_exptl_crystal_face_index_k
_exptl_crystal_face_index_l
_exptl_crystal_face_perp_dist
-1 2 -8 0.0928
5 -4 -1 0.0813
1 -2 8 0.0664
-5 4 1 0.0642
-3 2 -6 0.0897
0 6 1 0.0608
1 -6 0 0.0392
-1 4 -7 0.0731
-3 -3 5 0.1013
4 0 -1 0.0714

loop_
_geom_angle_atom_site_label_1
_geom_angle_atom_site_label_2
_geom_angle_atom_site_label_3
_geom_angle
_geom_angle_site_symmetry_1
_geom_angle_site_symmetry_3
_geom_angle_publ_flag
N004 N002 C00C 116.81(7) . . ?
N004 N002 C00I 122.32(7) . . ?
C00C N002 C00I 118.80(7) . . ?
N005 N003 C00C 114.12(7) . . ?
N005 N003 C00H 121.11(8) . . ?
C00C N003 C00H 123.73(8) . . ?
C006 N004 N002 119.43(7) . . ?
C009 N005 N003 117.41(8) . . ?
N004 C006 H006 120.6 . . ?
N004 C006 C007 118.89(8) . . ?
C007 C006 H006 120.6 . . ?
C008 C007 C006 120.49(8) . . ?
C00A C007 C006 119.78(8) . . ?
C00A C007 C008 119.66(8) . . ?
C007 C008 C00L 121.88(8) . . ?
C00F C008 C007 118.41(8) . . ?
C00F C008 C00L 119.71(8) . . ?
N005 C009 H009 119.8 . . ?
N005 C009 C00D 120.49(8) . . ?
C00D C009 H009 119.8 . . ?
C007 C00A H00A 119.6 . . ?
C00B C00A C007 120.88(8) . . ?
C00B C00A H00A 119.6 . . ?
C00A C00B H00B 120.2 . . ?
C00A C00B C00G 119.57(9) . . ?
C00G C00B H00B 120.2 . . ?
O001 C00C N002 121.15(8) . . ?
O001 C00C N003 123.97(8) . . ?
N003 C00C N002 114.88(7) . . ?
C00E C00D C009 119.81(8) . . ?
C00J C00D C009 120.68(9) . . ?
C00J C00D C00E 119.51(9) . . ?
C00D C00E C00N 121.83(9) . . ?
C00M C00E C00D 118.47(9) . . ?
C00M C00E C00N 119.70(9) . . ?
C008 C00F H00F 119.2 . . ?
C00G C00F C008 121.51(9) . . ?
C00G C00F H00F 119.2 . . ?
C00B C00G H00G 120.0 . . ?
C00F C00G C00B 119.93(8) . . ?
C00F C00G H00G 120.0 . . ?
N003 C00H H00C 109.5 . . ?
N003 C00H H00D 109.5 . . ?
N003 C00H H00E 109.5 . . ?
H00C C00H H00D 109.5 . . ?
H00C C00H H00E 109.5 . . ?
H00D C00H H00E 109.5 . . ?
N002 C00I H00H 109.5 . . ?
N002 C00I H00I 109.5 . . ?
N002 C00I H00J 109.5 . . ?
H00H C00I H00I 109.5 . . ?
H00H C00I H00J 109.5 . . ?
H00I C00I H00J 109.5 . . ?
C00D C00J H00K 119.4 . . ?
C00K C00J C00D 121.19(9) . . ?
C00K C00J H00K 119.4 . . ?
C00J C00K H00L 120.3 . . ?
C00J C00K C00O 119.30(9) . . ?
C00O C00K H00L 120.3 . . ?
C008 C00L H00M 109.5 . . ?
C008 C00L H00N 109.5 . . ?
C008 C00L H00O 109.5 . . ?
H00M C00L H00N 109.5 . . ?
H00M C00L H00O 109.5 . . ?
H00N C00L H00O 109.5 . . ?
C00E C00M H00P 119.3 . . ?
C00O C00M C00E 121.45(10) . . ?
C00O C00M H00P 119.3 . . ?
C00E C00N H00Q 109.5 . . ?
C00E C00N H00R 109.5 . . ?
C00E C00N H00S 109.5 . . ?
H00Q C00N H00R 109.5 . . ?
H00Q C00N H00S 109.5 . . ?
H00R C00N H00S 109.5 . . ?
C00K C00O H00T 120.0 . . ?
C00M C00O C00K 120.06(9) . . ?
C00M C00O H00T 120.0 . . ?

loop_
_geom_bond_atom_site_label_1
_geom_bond_atom_site_label_2
_geom_bond_distance
_geom_bond_site_symmetry_2
_geom_bond_publ_flag
O001 C00C 1.2176(11) . ?
N002 N004 1.3724(10) . ?
N002 C00C 1.3918(12) . ?
N002 C00I 1.4535(11) . ?
N003 N005 1.3764(11) . ?
N003 C00C 1.3886(12) . ?
N003 C00H 1.4583(12) . ?
N004 C006 1.2810(12) . ?
N005 C009 1.2840(12) . ?
C006 H006 0.9500 . ?
C006 C007 1.4726(12) . ?
C007 C008 1.4050(13) . ?
C007 C00A 1.4047(12) . ?
C008 C00F 1.3978(13) . ?
C008 C00L 1.5091(12) . ?
C009 H009 0.9500 . ?
C009 C00D 1.4679(13) . ?
C00A H00A 0.9500 . ?
C00A C00B 1.3840(13) . ?
C00B H00B 0.9500 . ?
C00B C00G 1.3908(14) . ?
C00D C00E 1.4072(13) . ?
C00D C00J 1.4007(13) . ?
C00E C00M 1.3957(14) . ?
C00E C00N 1.5130(14) . ?
C00F H00F 0.9500 . ?
C00F C00G 1.3860(14) . ?
C00G H00G 0.9500 . ?
C00H H00C 0.9800 . ?
C00H H00D 0.9800 . ?
C00H H00E 0.9800 . ?
C00I H00H 0.9800 . ?
C00I H00I 0.9800 . ?
C00I H00J 0.9800 . ?
C00J H00K 0.9500 . ?
C00J C00K 1.3854(14) . ?
C00K H00L 0.9500 . ?
C00K C00O 1.3895(16) . ?
C00L H00M 0.9800 . ?
C00L H00N 0.9800 . ?
C00L H00O 0.9800 . ?
C00M H00P 0.9500 . ?
C00M C00O 1.3873(16) . ?
C00N H00Q 0.9800 . ?
C00N H00R 0.9800 . ?
C00N H00S 0.9800 . ?
C00O H00T 0.9500 . ?

loop_
_geom_torsion_atom_site_label_1
_geom_torsion_atom_site_label_2
_geom_torsion_atom_site_label_3
_geom_torsion_atom_site_label_4
_geom_torsion
_geom_torsion_site_symmetry_1
_geom_torsion_site_symmetry_2
_geom_torsion_site_symmetry_3
_geom_torsion_site_symmetry_4
_geom_torsion_publ_flag
N002 N004 C006 C007 -176.09(7) . . . . ?
N003 N005 C009 C00D 178.63(8) . . . . ?
N004 N002 C00C O001 151.43(8) . . . . ?
N004 N002 C00C N003 -28.44(11) . . . . ?
N004 C006 C007 C008 -178.60(8) . . . . ?
N004 C006 C007 C00A 4.37(13) . . . . ?
N005 N003 C00C O001 -25.76(13) . . . . ?
N005 N003 C00C N002 154.10(8) . . . . ?
N005 C009 C00D C00E -175.12(8) . . . . ?
N005 C009 C00D C00J 5.28(14) . . . . ?
C006 C007 C008 C00F -175.00(8) . . . . ?
C006 C007 C008 C00L 5.32(13) . . . . ?
C006 C007 C00A C00B 175.35(8) . . . . ?
C007 C008 C00F C00G -0.63(13) . . . . ?
C007 C00A C00B C00G -0.08(14) . . . . ?
C008 C007 C00A C00B -1.71(13) . . . . ?
C008 C00F C00G C00B -1.16(14) . . . . ?
C009 C00D C00E C00M 179.88(9) . . . . ?
C009 C00D C00E C00N -0.42(14) . . . . ?
C009 C00D C00J C00K 179.04(9) . . . . ?
C00A C007 C008 C00F 2.04(13) . . . . ?
C00A C007 C008 C00L -177.64(8) . . . . ?
C00A C00B C00G C00F 1.52(14) . . . . ?
C00C N002 N004 C006 -166.75(8) . . . . ?
C00C N003 N005 C009 179.28(8) . . . . ?
C00D C00E C00M C00O 1.17(15) . . . . ?
C00D C00J C00K C00O 1.01(15) . . . . ?
C00E C00D C00J C00K -0.56(15) . . . . ?
C00E C00M C00O C00K -0.73(16) . . . . ?
C00H N003 N005 C009 10.48(13) . . . . ?
C00H N003 C00C O001 142.70(10) . . . . ?
C00H N003 C00C N002 -37.43(12) . . . . ?
C00I N002 N004 C006 -3.33(12) . . . . ?
C00I N002 C00C O001 -12.60(13) . . . . ?
C00I N002 C00C N003 167.53(8) . . . . ?
C00J C00D C00E C00M -0.52(14) . . . . ?
C00J C00D C00E C00N 179.18(9) . . . . ?
C00J C00K C00O C00M -0.37(16) . . . . ?
C00L C008 C00F C00G 179.06(8) . . . . ?
C00N C00E C00M C00O -178.55(9) . . . . ?

loop_
_exptl_oxdiff_crystal_face_indexfrac_h
_exptl_oxdiff_crystal_face_indexfrac_k
_exptl_oxdiff_crystal_face_indexfrac_l
_exptl_oxdiff_crystal_face_x
_exptl_oxdiff_crystal_face_y
_exptl_oxdiff_crystal_face_z
-0.9562 2.0035 -8.1205 0.4678 0.2237 -0.8551
4.5727 -4.2092 -0.7002 0.6940 0.3299 0.6400
1.1909 -2.2091 8.0076 -0.4265 -0.2040 0.8812
-4.5567 4.1461 1.0535 -0.7179 -0.3414 -0.6067
-3.0530 1.7685 -6.1907 0.2605 -0.2239 -0.9392
-0.2307 5.6780 0.7962 -0.7500 0.6410 -0.1633
0.6571 -6.0159 0.0478 0.7262 -0.6205 0.2960
-1.0350 4.4148 -7.1322 0.0912 0.4872 -0.8685
-2.8075 -2.9511 4.9582 -0.1800 -0.9677 0.1765
4.4712 0.3593 -0.8287 0.1624 0.8754 0.4553
